data_2239916
loop_
_publ_author_name
'Mague, Joel T.'
'Mohamed, Shaaban K.'
'Akkurt, Mehmet'
'Hussein, Bahgat R. M.'
'Albayati, Mustafa R.'

_publ_section_title
;
 Crystal structure of
 <i>N</i>-[4-amino-5-cyano-6-(methylsulfanyl)pyridin-2-yl]-2-(cyclohexylsulfanyl)acetamide
;
_journal_coeditor_code BH2502
_journal_issue 9
_journal_name_full 'Acta Crystallographica Section E'
_journal_page_first o1031
_journal_page_last o1032
_journal_paper_doi 10.1107/S1600536814018534
_journal_volume 70
_journal_year 2014
_chemical_formula_iupac 'C15 H20 N4 O S2'
_chemical_formula_moiety 'C15 H20 N4 O S2'
_chemical_formula_sum 'C15 H20 N4 O S2'
_chemical_formula_weight 336.47
_chemical_melting_point 463
_chemical_name_systematic <i>N</i>-[4-amino-5-cyano-6-(methylsulfanyl)pyridin-2-yl]-2-(cyclohexylsulfanyl)acetamide
_space_group_crystal_system monoclinic
_space_group_IT_number 14
_space_group_name_Hall '-P 2yn'
_space_group_name_H-M_alt 'P 1 21/n 1'
_symmetry_space_group_name_Hall '-P 2yn'
_symmetry_space_group_name_H-M 'P 1 21/n 1'
_atom_sites_solution_hydrogens mixed
_atom_sites_solution_primary direct
_atom_sites_solution_secondary difmap
_audit_creation_method SHELXL-2014
_cell_angle_alpha 90
_cell_angle_beta 92.5330(17)
_cell_angle_gamma 90
_cell_formula_units_Z 4
_cell_length_a 7.2269(8)
_cell_length_b 24.655(3)
_cell_length_c 9.6933(11)
_cell_measurement_reflns_used 9975
_cell_measurement_temperature 150(2)
_cell_measurement_theta_max 28.982
_cell_measurement_theta_min 2.259
_cell_volume 1725.5(3)
_computing_cell_refinement 'SAINT (Bruker, 2013)'
_computing_data_collection 'APEX2 (Bruker, 2013)'
_computing_data_reduction 'SAINT (Bruker, 2013)'
_computing_molecular_graphics 'SHELXTL (Sheldrick, 2008)'
_computing_publication_material 'SHELXTL (Sheldrick, 2008)'
_computing_structure_refinement 'SHELXL2014 (Sheldrick, 2008)'
_computing_structure_solution 'SHELXS2014 (Sheldrick, 2008)'
_diffrn_ambient_temperature 150(2)
_diffrn_detector_area_resol_mean 8.3660
_diffrn_measured_fraction_theta_full 0.990
_diffrn_measured_fraction_theta_max 0.990
_diffrn_measurement_device_type 'Bruker SMART APEX CCD'
_diffrn_measurement_method '\f and \w scans'
_diffrn_radiation_monochromator graphite
_diffrn_radiation_type MoK\a
_diffrn_radiation_wavelength 0.71073
_diffrn_reflns_av_R_equivalents 0.0472
_diffrn_reflns_limit_h_max 9
_diffrn_reflns_limit_h_min -9
_diffrn_reflns_limit_k_max 33
_diffrn_reflns_limit_k_min -33
_diffrn_reflns_limit_l_max 13
_diffrn_reflns_limit_l_min -13
_diffrn_reflns_number 31462
_diffrn_reflns_theta_full 29.000
_diffrn_reflns_theta_max 29.002
_diffrn_reflns_theta_min 2.260
_exptl_absorpt_coefficient_mu 0.315
_exptl_absorpt_correction_T_max 0.97
_exptl_absorpt_correction_T_min 0.93
_exptl_absorpt_correction_type multi-scan
_exptl_absorpt_process_details '(<i>SADABS</i>; Bruker, 2013)'
_exptl_crystal_colour colourless
_exptl_crystal_density_diffrn 1.295
_exptl_crystal_density_method 'not measured'
_exptl_crystal_description plate
_exptl_crystal_F_000 712
_exptl_crystal_size_max 0.227
_exptl_crystal_size_mid 0.180
_exptl_crystal_size_min 0.084
_refine_diff_density_max 0.359
_refine_diff_density_min -0.257
_refine_ls_extinction_method none
_refine_ls_goodness_of_fit_ref 1.024
_refine_ls_hydrogen_treatment constr
_refine_ls_matrix_type full
_refine_ls_number_constraints 0
_refine_ls_number_parameters 225
_refine_ls_number_reflns 4538
_refine_ls_number_restraints 68
_refine_ls_restrained_S_all 1.021
_refine_ls_R_factor_all 0.0529
_refine_ls_R_factor_gt 0.0402
_refine_ls_shift/su_max 0.006
_refine_ls_shift/su_mean 0.000
_refine_ls_structure_factor_coef Fsqd
_refine_ls_weighting_details 'w=1/[\s^2^(Fo^2^)+(0.0492P)^2^+0.7171P] where P=(Fo^2^+2Fc^2^)/3'
_refine_ls_weighting_scheme calc
_refine_ls_wR_factor_gt 0.0968
_refine_ls_wR_factor_ref 0.1062
_reflns_number_gt 3713
_reflns_number_total 4538
_reflns_threshold_expression I>2\s(I)
_cod_data_source_file bh2502sup1.cif
_cod_data_source_block I
_cod_database_code 2239916
_cod_database_fobs_code 2239916
_shelx_space_group_comment
;
The symmetry employed for this shelxl refinement is uniquely defined
by the following loop, which should always be used as a source of
symmetry information in preference to the above space-group names.
They are only intended as comments.
;
_shelx_estimated_absorpt_t_min 0.932
_shelx_estimated_absorpt_t_max 0.974
_shelxl_version_number 2.014

loop_
_space_group_symop_operation_xyz
'x, y, z'
'-x+1/2, y+1/2, -z+1/2'
'-x, -y, -z'
'x-1/2, -y-1/2, z-1/2'

loop_
_atom_site_type_symbol
_atom_site_label
_atom_site_fract_x
_atom_site_fract_y
_atom_site_fract_z
_atom_site_U_iso_or_equiv
_atom_site_adp_type
_atom_site_calc_flag
_atom_site_occupancy
_atom_site_disorder_assembly
_atom_site_disorder_group
S S1 0.12721(5) 0.61034(2) 0.34743(4) 0.03110(11) Uani d 1 . .
O O1 0.91811(16) 0.53918(5) 0.71493(12) 0.0356(3) Uani d 1 . .
N N1 0.3292(2) 0.54925(6) 0.04030(14) 0.0378(3) Uani d 1 . .
N N2 0.41788(16) 0.59429(5) 0.52327(12) 0.0235(2) Uani d 1 . .
N N3 0.72278(17) 0.50958(5) 0.23714(13) 0.0287(3) Uani d 1 . .
H H3A 0.6773 0.4994 0.1520 0.034 Uiso d 1 . .
H H3B 0.8363 0.4940 0.2514 0.034 Uiso d 1 . .
N N4 0.64424(17) 0.58430(5) 0.69315(12) 0.0264(3) Uani d 1 . .
H H4A 0.5680 0.6065 0.7397 0.032 Uiso d 1 . .
C C1 0.35074(19) 0.58641(5) 0.39522(15) 0.0227(3) Uani d 1 . .
C C2 0.44875(19) 0.55937(5) 0.29318(14) 0.0218(3) Uani d 1 . .
C C3 0.62544(18) 0.53707(5) 0.32894(14) 0.0222(3) Uani d 1 . .
C C4 0.69559(19) 0.54512(6) 0.46531(14) 0.0237(3) Uani d 1 . .
H H4 0.8137 0.5314 0.4948 0.028 Uiso calc 1 . .
C C5 0.58845(19) 0.57337(6) 0.55479(14) 0.0226(3) Uani d 1 . .
C C6 0.37713(19) 0.55438(6) 0.15424(15) 0.0258(3) Uani d 1 . .
C C7 0.0634(2) 0.64195(7) 0.50548(17) 0.0332(3) Uani d 1 . .
H H7A 0.0792 0.6160 0.5817 0.050 Uiso calc 1 . .
H H7B -0.0664 0.6535 0.4968 0.050 Uiso calc 1 . .
H H7C 0.1425 0.6736 0.5242 0.050 Uiso calc 1 . .
C C8 0.8003(2) 0.56755(6) 0.76461(15) 0.0258(3) Uani d 1 . .
S S2 0.74307(10) 0.65352(3) 0.94799(6) 0.03506(15) Uani d 0.8845(18) A 1
C C9 0.8162(10) 0.5850(2) 0.9147(11) 0.0327(9) Uani d 0.8845(18) A 1
H H9A 0.9470 0.5811 0.9481 0.039 Uiso calc 0.8845(18) A 1
H H9B 0.7413 0.5600 0.9693 0.039 Uiso calc 0.8845(18) A 1
C C10 0.9173(2) 0.69109(7) 0.85620(18) 0.0303(4) Uani d 0.8845(18) A 1
H H10 0.9378 0.6717 0.7675 0.036 Uiso calc 0.8845(18) A 1
C C11 0.8422(3) 0.74748(9) 0.8213(3) 0.0504(6) Uani d 0.8845(18) A 1
H H11A 0.8143 0.7667 0.9075 0.061 Uiso calc 0.8845(18) A 1
H H11B 0.7255 0.7441 0.7645 0.061 Uiso calc 0.8845(18) A 1
C C12 0.9827(4) 0.78041(10) 0.7421(3) 0.0535(6) Uani d 0.8845(18) A 1
H H12A 1.0040 0.7625 0.6527 0.064 Uiso calc 0.8845(18) A 1
H H12B 0.9323 0.8171 0.7225 0.064 Uiso calc 0.8845(18) A 1
C C13 1.1633(4) 0.78515(11) 0.8244(3) 0.0600(7) Uani d 0.8845(18) A 1
H H13A 1.1437 0.8053 0.9110 0.072 Uiso calc 0.8845(18) A 1
H H13B 1.2532 0.8057 0.7707 0.072 Uiso calc 0.8845(18) A 1
C C14 1.2412(3) 0.72892(12) 0.8587(3) 0.0629(7) Uani d 0.8845(18) A 1
H H14A 1.3574 0.7327 0.9159 0.075 Uiso calc 0.8845(18) A 1
H H14B 1.2708 0.7102 0.7721 0.075 Uiso calc 0.8845(18) A 1
C C15 1.1027(3) 0.69463(11) 0.9368(3) 0.0555(6) Uani d 0.8845(18) A 1
H H15A 1.1534 0.6577 0.9517 0.067 Uiso calc 0.8845(18) A 1
H H15B 1.0842 0.7111 1.0284 0.067 Uiso calc 0.8845(18) A 1
S S2A 0.6907(8) 0.6447(2) 0.9744(5) 0.03506(15) Uani d 0.1155(18) A 2
C C9A 0.833(9) 0.589(2) 0.918(9) 0.0327(9) Uani d 0.1155(18) A 2
H H9A1 0.9638 0.6007 0.9302 0.039 Uiso calc 0.1155(18) A 2
H H9A2 0.8151 0.5584 0.9817 0.039 Uiso calc 0.1155(18) A 2
C C10A 0.8290(17) 0.7034(5) 0.9292(12) 0.0303(4) Uani d 0.1155(18) A 2
H H10A 0.7526 0.7352 0.9560 0.036 Uiso calc 0.1155(18) A 2
C C11A 0.854(3) 0.7113(6) 0.7781(15) 0.0504(6) Uani d 0.1155(18) A 2
H H11C 0.7317 0.7120 0.7283 0.061 Uiso calc 0.1155(18) A 2
H H11D 0.9259 0.6806 0.7420 0.061 Uiso calc 0.1155(18) A 2
C C12A 0.955(3) 0.7639(8) 0.753(3) 0.0535(6) Uani d 0.1155(18) A 2
H H12C 0.8818 0.7945 0.7879 0.064 Uiso calc 0.1155(18) A 2
H H12D 0.9664 0.7690 0.6524 0.064 Uiso calc 0.1155(18) A 2
C C13A 1.148(3) 0.7645(10) 0.8242(19) 0.0600(7) Uani d 0.1155(18) A 2
H H13C 1.2163 0.7980 0.8013 0.072 Uiso calc 0.1155(18) A 2
H H13D 1.2214 0.7326 0.7971 0.072 Uiso calc 0.1155(18) A 2
C C14A 1.109(2) 0.7627(8) 0.9781(18) 0.0629(7) Uani d 0.1155(18) A 2
H H14C 1.2265 0.7651 1.0337 0.075 Uiso calc 0.1155(18) A 2
H H14D 1.0308 0.7941 1.0018 0.075 Uiso calc 0.1155(18) A 2
C C15A 1.009(2) 0.7104(8) 1.013(2) 0.0555(6) Uani d 0.1155(18) A 2
H H15C 1.0912 0.6792 0.9947 0.067 Uiso calc 0.1155(18) A 2
H H15D 0.9836 0.7102 1.1120 0.067 Uiso calc 0.1155(18) A 2

loop_
_atom_site_aniso_label
_atom_site_aniso_U_11
_atom_site_aniso_U_22
_atom_site_aniso_U_33
_atom_site_aniso_U_12
_atom_site_aniso_U_13
_atom_site_aniso_U_23
S1 0.02353(18) 0.0410(2) 0.0283(2) 0.00880(15) -0.00329(14) -0.00609(15)
O1 0.0297(6) 0.0485(7) 0.0281(6) 0.0102(5) -0.0041(4) -0.0026(5)
N1 0.0409(8) 0.0456(8) 0.0261(7) 0.0097(6) -0.0061(6) -0.0053(6)
N2 0.0222(6) 0.0265(6) 0.0217(6) 0.0017(4) -0.0002(4) -0.0023(5)
N3 0.0253(6) 0.0402(7) 0.0206(6) 0.0068(5) -0.0003(5) -0.0054(5)
N4 0.0270(6) 0.0320(6) 0.0201(6) 0.0037(5) -0.0010(5) -0.0048(5)
C1 0.0201(6) 0.0235(6) 0.0245(7) -0.0005(5) 0.0002(5) -0.0004(5)
C2 0.0222(6) 0.0233(6) 0.0199(6) 0.0000(5) -0.0004(5) -0.0003(5)
C3 0.0216(6) 0.0239(6) 0.0212(6) -0.0013(5) 0.0023(5) 0.0002(5)
C4 0.0195(6) 0.0288(7) 0.0226(7) 0.0012(5) -0.0007(5) -0.0013(5)
C5 0.0225(6) 0.0248(6) 0.0204(6) -0.0018(5) -0.0012(5) -0.0007(5)
C6 0.0242(7) 0.0277(7) 0.0253(7) 0.0043(5) -0.0006(5) -0.0019(5)
C7 0.0285(7) 0.0363(8) 0.0353(8) 0.0062(6) 0.0058(6) -0.0048(7)
C8 0.0280(7) 0.0270(7) 0.0221(7) -0.0040(5) -0.0021(5) 0.0018(5)
S2 0.0358(3) 0.0437(3) 0.0258(3) 0.0014(2) 0.0031(2) -0.0104(2)
C9 0.0430(19) 0.0336(14) 0.0210(10) -0.0013(13) -0.0052(14) 0.0001(11)
C10 0.0315(9) 0.0308(8) 0.0283(9) 0.0031(7) -0.0019(7) -0.0059(7)
C11 0.0486(12) 0.0362(10) 0.0669(15) 0.0101(9) 0.0078(11) -0.0019(10)
C12 0.0639(16) 0.0350(14) 0.0615(15) 0.0021(12) 0.0024(12) 0.0057(13)
C13 0.0766(17) 0.0525(16) 0.0504(13) -0.0250(15) -0.0012(12) -0.0093(13)
C14 0.0373(12) 0.0873(19) 0.0622(16) -0.0158(12) -0.0173(11) 0.0164(14)
C15 0.0405(12) 0.0721(16) 0.0521(14) -0.0090(11) -0.0170(10) 0.0152(12)
S2A 0.0358(3) 0.0437(3) 0.0258(3) 0.0014(2) 0.0031(2) -0.0104(2)
C9A 0.0430(19) 0.0336(14) 0.0210(10) -0.0013(13) -0.0052(14) 0.0001(11)
C10A 0.0315(9) 0.0308(8) 0.0283(9) 0.0031(7) -0.0019(7) -0.0059(7)
C11A 0.0486(12) 0.0362(10) 0.0669(15) 0.0101(9) 0.0078(11) -0.0019(10)
C12A 0.0639(16) 0.0350(14) 0.0615(15) 0.0021(12) 0.0024(12) 0.0057(13)
C13A 0.0766(17) 0.0525(16) 0.0504(13) -0.0250(15) -0.0012(12) -0.0093(13)
C14A 0.0373(12) 0.0873(19) 0.0622(16) -0.0158(12) -0.0173(11) 0.0164(14)
C15A 0.0405(12) 0.0721(16) 0.0521(14) -0.0090(11) -0.0170(10) 0.0152(12)

loop_
_atom_type_symbol
_atom_type_description
_atom_type_scat_dispersion_real
_atom_type_scat_dispersion_imag
_atom_type_scat_source
C C 0.0033 0.0016 'International Tables Vol C Tables 4.2.6.8 and 6.1.1.4'
H H 0.0000 0.0000 'International Tables Vol C Tables 4.2.6.8 and 6.1.1.4'
N N 0.0061 0.0033 'International Tables Vol C Tables 4.2.6.8 and 6.1.1.4'
O O 0.0106 0.0060 'International Tables Vol C Tables 4.2.6.8 and 6.1.1.4'
S S 0.1246 0.1234 'International Tables Vol C Tables 4.2.6.8 and 6.1.1.4'

loop_
_geom_angle_atom_site_label_1
_geom_angle_atom_site_label_2
_geom_angle_atom_site_label_3
_geom_angle
C1 S1 C7 100.83(7)
C1 N2 C5 116.45(12)
C3 N3 H3A 124.2
C3 N3 H3B 127.4
H3A N3 H3B 107.9
C8 N4 C5 128.45(12)
C8 N4 H4A 115.9
C5 N4 H4A 115.6
N2 C1 C2 123.46(13)
N2 C1 S1 119.33(10)
C2 C1 S1 117.21(11)
C1 C2 C3 119.11(12)
C1 C2 C6 122.05(12)
C3 C2 C6 118.83(12)
N3 C3 C4 121.05(13)
N3 C3 C2 121.74(13)
C4 C3 C2 117.21(12)
C5 C4 C3 118.24(13)
C5 C4 H4 120.9
C3 C4 H4 120.9
N2 C5 C4 125.47(13)
N2 C5 N4 111.10(12)
C4 C5 N4 123.44(13)
N1 C6 C2 176.06(16)
S1 C7 H7A 109.5
S1 C7 H7B 109.5
H7A C7 H7B 109.5
S1 C7 H7C 109.5
H7A C7 H7C 109.5
H7B C7 H7C 109.5
O1 C8 N4 123.44(14)
O1 C8 C9 121.2(3)
N4 C8 C9 115.3(3)
O1 C8 C9A 119.2(18)
N4 C8 C9A 117.3(17)
C9 S2 C10 100.0(3)
C8 C9 S2 115.3(6)
C8 C9 H9A 108.4
S2 C9 H9A 108.4
C8 C9 H9B 108.4
S2 C9 H9B 108.4
H9A C9 H9B 107.5
C15 C10 C11 110.98(18)
C15 C10 S2 112.88(14)
C11 C10 S2 108.92(14)
C15 C10 H10 108.0
C11 C10 H10 108.0
S2 C10 H10 108.0
C10 C11 C12 110.92(19)
C10 C11 H11A 109.5
C12 C11 H11A 109.5
C10 C11 H11B 109.5
C12 C11 H11B 109.5
H11A C11 H11B 108.0
C13 C12 C11 110.7(2)
C13 C12 H12A 109.5
C11 C12 H12A 109.5
C13 C12 H12B 109.5
C11 C12 H12B 109.5
H12A C12 H12B 108.1
C12 C13 C14 110.3(2)
C12 C13 H13A 109.6
C14 C13 H13A 109.6
C12 C13 H13B 109.6
C14 C13 H13B 109.6
H13A C13 H13B 108.1
C13 C14 C15 111.4(2)
C13 C14 H14A 109.3
C15 C14 H14A 109.3
C13 C14 H14B 109.3
C15 C14 H14B 109.3
H14A C14 H14B 108.0
C10 C15 C14 110.86(18)
C10 C15 H15A 109.5
C14 C15 H15A 109.5
C10 C15 H15B 109.5
C14 C15 H15B 109.5
H15A C15 H15B 108.1
C9A S2A C10A 102(3)
C8 C9A S2A 118(4)
C8 C9A H9A1 107.7
S2A C9A H9A1 107.7
C8 C9A H9A2 107.7
S2A C9A H9A2 107.7
H9A1 C9A H9A2 107.1
C11A C10A C15A 111.7(13)
C11A C10A S2A 115.5(9)
C15A C10A S2A 115.5(9)
C11A C10A H10A 104.2
C15A C10A H10A 104.2
S2A C10A H10A 104.2
C10A C11A C12A 110.5(17)
C10A C11A H11C 109.6
C12A C11A H11C 109.6
C10A C11A H11D 109.6
C12A C11A H11D 109.6
H11C C11A H11D 108.1
C11A C12A C13A 111.9(17)
C11A C12A H12C 109.2
C13A C12A H12C 109.2
C11A C12A H12D 109.2
C13A C12A H12D 109.2
H12C C12A H12D 107.9
C12A C13A C14A 103(2)
C12A C13A H13C 111.1
C14A C13A H13C 111.1
C12A C13A H13D 111.1
C14A C13A H13D 111.1
H13C C13A H13D 109.0
C15A C14A C13A 110.5(17)
C15A C14A H14C 109.6
C13A C14A H14C 109.6
C15A C14A H14D 109.6
C13A C14A H14D 109.6
H14C C14A H14D 108.1
C10A C15A C14A 112.5(13)
C10A C15A H15C 109.1
C14A C15A H15C 109.1
C10A C15A H15D 109.1
C14A C15A H15D 109.1
H15C C15A H15D 107.8

loop_
_geom_bond_atom_site_label_1
_geom_bond_atom_site_label_2
_geom_bond_distance
S1 C1 1.7624(14)
S1 C7 1.7972(16)
O1 C8 1.2173(18)
N1 C6 1.150(2)
N2 C1 1.3269(18)
N2 C5 1.3586(18)
N3 C3 1.3422(18)
N3 H3A 0.9101
N3 H3B 0.9104
N4 C8 1.3616(19)
N4 C5 1.4093(18)
N4 H4A 0.9098
C1 C2 1.4094(19)
C2 C3 1.4190(19)
C2 C6 1.427(2)
C3 C4 1.4087(19)
C4 C5 1.3770(19)
C4 H4 0.9500
C7 H7A 0.9800
C7 H7B 0.9800
C7 H7C 0.9800
C8 C9 1.516(10)
C8 C9A 1.59(8)
S2 C9 1.803(4)
S2 C10 1.826(2)
C9 H9A 0.9900
C9 H9B 0.9900
C10 C15 1.523(3)
C10 C11 1.525(3)
C10 H10 1.0000
C11 C12 1.532(4)
C11 H11A 0.9900
C11 H11B 0.9900
C12 C13 1.505(4)
C12 H12A 0.9900
C12 H12B 0.9900
C13 C14 1.527(4)
C13 H13A 0.9900
C13 H13B 0.9900
C14 C15 1.535(3)
C14 H14A 0.9900
C14 H14B 0.9900
C15 H15A 0.9900
C15 H15B 0.9900
S2A C9A 1.807(18)
S2A C10A 1.823(12)
C9A H9A1 0.9900
C9A H9A2 0.9900
C10A C11A 1.496(13)
C10A C15A 1.511(12)
C10A H10A 1.0000
C11A C12A 1.512(13)
C11A H11C 0.9900
C11A H11D 0.9900
C12A C13A 1.529(14)
C12A H12C 0.9900
C12A H12D 0.9900
C13A C14A 1.533(14)
C13A H13C 0.9900
C13A H13D 0.9900
C14A C15A 1.520(13)
C14A H14C 0.9900
C14A H14D 0.9900
C15A H15C 0.9900
C15A H15D 0.9900

loop_
_geom_hbond_atom_site_label_D
_geom_hbond_atom_site_label_H
_geom_hbond_atom_site_label_A
_geom_hbond_site_symmetry_A
_geom_hbond_distance_DH
_geom_hbond_distance_HA
_geom_hbond_distance_DA
_geom_hbond_angle_DHA
_geom_hbond_publ_flag
N3 H3B O1 3_766 0.91 1.97 2.8792(17) 179 yes
N3 H3A N1 3_665 0.91 2.22 3.0640(19) 155 yes
C4 H4 O1 . 0.95 2.24 2.8493(18) 121 no
C7 H7A O1 1_455 0.98 2.60 3.440(2) 144 no

loop_
_geom_torsion_atom_site_label_1
_geom_torsion_atom_site_label_2
_geom_torsion_atom_site_label_3
_geom_torsion_atom_site_label_4
_geom_torsion
C5 N2 C1 C2 -1.8(2)
C5 N2 C1 S1 177.97(10)
C7 S1 C1 N2 1.40(13)
C7 S1 C1 C2 -178.84(11)
N2 C1 C2 C3 2.8(2)
S1 C1 C2 C3 -176.92(10)
N2 C1 C2 C6 -176.20(13)
S1 C1 C2 C6 4.05(18)
C1 C2 C3 N3 178.10(13)
C6 C2 C3 N3 -2.8(2)
C1 C2 C3 C4 -2.14(19)
C6 C2 C3 C4 176.93(13)
N3 C3 C4 C5 -179.59(13)
C2 C3 C4 C5 0.6(2)
C1 N2 C5 C4 0.1(2)
C1 N2 C5 N4 -179.93(12)
C3 C4 C5 N2 0.4(2)
C3 C4 C5 N4 -179.53(13)
C8 N4 C5 N2 176.01(14)
C8 N4 C5 C4 -4.1(2)
C5 N4 C8 O1 -0.2(2)
C5 N4 C8 C9 -178.1(4)
C5 N4 C8 C9A 176(3)
O1 C8 C9 S2 141.3(3)
N4 C8 C9 S2 -40.8(6)
C10 S2 C9 C8 -65.2(5)
C9 S2 C10 C15 -78.6(4)
C9 S2 C10 C11 157.7(4)
C15 C10 C11 C12 56.0(3)
S2 C10 C11 C12 -179.18(18)
C10 C11 C12 C13 -57.8(3)
C11 C12 C13 C14 57.8(3)
C12 C13 C14 C15 -56.8(3)
C11 C10 C15 C14 -54.6(3)
S2 C10 C15 C14 -177.19(19)
C13 C14 C15 C10 55.2(3)
O1 C8 C9A S2A 164(3)
N4 C8 C9A S2A -13(6)
C10A S2A C9A C8 -90(5)
C9A S2A C10A C11A 65(3)
C9A S2A C10A C15A -68(3)
C15A C10A C11A C12A -51(2)
S2A C10A C11A C12A 174.6(14)
C10A C11A C12A C13A 61(3)
C11A C12A C13A C14A -65(3)
C12A C13A C14A C15A 62(2)
C11A C10A C15A C14A 51(2)
S2A C10A C15A C14A -174.9(14)
C13A C14A C15A C10A -58(2)
